data_1555472
loop_
_publ_author_name
'Zhao, Jidong'
'Liu, Jun'
'Xie, Xin'
'Li, Shi'
'Liu, Yuanhong'

_publ_section_title
;
 Gold-Catalyzed Synthesis of Tropone and Its Analogues via Oxidative Ring
 Expansion of Alkynyl Quinols.
;
_journal_issue 23
_journal_name_full 'Organic letters'
_journal_page_first 5926
_journal_page_last 5929
_journal_paper_doi 10.1021/acs.orglett.5b03160
_journal_volume 17
_journal_year 2015
_chemical_formula_sum 'C18 H12 O3'
_chemical_formula_weight 276.28
_space_group_crystal_system triclinic
_space_group_IT_number 2
_space_group_name_Hall '-P 1'
_space_group_name_H-M_alt 'P -1'
_atom_sites_solution_hydrogens geom
_audit_creation_method SHELXL-2013
_cell_angle_alpha 99.775(5)
_cell_angle_beta 91.453(5)
_cell_angle_gamma 97.925(5)
_cell_formula_units_Z 2
_cell_length_a 7.4224(19)
_cell_length_b 7.787(2)
_cell_length_c 12.133(3)
_cell_measurement_reflns_used 1439
_cell_measurement_temperature 293(2)
_cell_measurement_theta_max 56.493
_cell_measurement_theta_min 5.364
_cell_volume 683.6(3)
_computing_cell_refinement 'Bruker SMART'
_computing_data_collection 'Bruker SMART'
_computing_data_reduction 'Bruker SHELXTL'
_computing_molecular_graphics 'Bruker SHELXTL'
_computing_publication_material 'Bruker SHELXTL'
_computing_structure_refinement 'SHELXL-2013 (Sheldrick, 2013)'
_computing_structure_solution 'Bruker SHELXTL'
_diffrn_ambient_temperature 293(2)
_diffrn_measured_fraction_theta_full 0.999
_diffrn_measured_fraction_theta_max 0.999
_diffrn_measurement_device_type 'CCD area detector'
_diffrn_measurement_method 'phi and omega scans'
_diffrn_radiation_type MoK\a
_diffrn_radiation_wavelength 0.71073
_diffrn_reflns_av_R_equivalents 0.0270
_diffrn_reflns_av_unetI/netI 0.0443
_diffrn_reflns_Laue_measured_fraction_full 0.999
_diffrn_reflns_Laue_measured_fraction_max 0.999
_diffrn_reflns_limit_h_max 5
_diffrn_reflns_limit_h_min -8
_diffrn_reflns_limit_k_max 9
_diffrn_reflns_limit_k_min -9
_diffrn_reflns_limit_l_max 14
_diffrn_reflns_limit_l_min -14
_diffrn_reflns_number 3951
_diffrn_reflns_point_group_measured_fraction_full 0.999
_diffrn_reflns_point_group_measured_fraction_max 0.999
_diffrn_reflns_theta_full 25.242
_diffrn_reflns_theta_max 25.498
_diffrn_reflns_theta_min 1.705
_exptl_absorpt_coefficient_mu 0.091
_exptl_absorpt_correction_T_max 0.7457
_exptl_absorpt_correction_T_min 0.6496
_exptl_absorpt_correction_type multi-scan
_exptl_absorpt_process_details sadabs
_exptl_crystal_colour yellow
_exptl_crystal_density_diffrn 1.342
_exptl_crystal_description prismatic
_exptl_crystal_F_000 288
_exptl_crystal_size_max 0.210
_exptl_crystal_size_mid 0.180
_exptl_crystal_size_min 0.130
_refine_diff_density_max 0.190
_refine_diff_density_min -0.205
_refine_diff_density_rms 0.047
_refine_ls_extinction_method none
_refine_ls_goodness_of_fit_ref 1.029
_refine_ls_hydrogen_treatment constr
_refine_ls_matrix_type full
_refine_ls_number_parameters 191
_refine_ls_number_reflns 2534
_refine_ls_number_restraints 0
_refine_ls_restrained_S_all 1.029
_refine_ls_R_factor_all 0.0592
_refine_ls_R_factor_gt 0.0485
_refine_ls_shift/su_max 0.000
_refine_ls_shift/su_mean 0.000
_refine_ls_structure_factor_coef Fsqd
_refine_ls_weighting_details 'w=1/[\s^2^(Fo^2^)+(0.0608P)^2^+0.1393P] where P=(Fo^2^+2Fc^2^)/3'
_refine_ls_weighting_scheme calc
_refine_ls_wR_factor_gt 0.1213
_refine_ls_wR_factor_ref 0.1295
_reflns_Friedel_coverage 0.000
_reflns_number_gt 2046
_reflns_number_total 2534
_reflns_threshold_expression 'I > 2\s(I)'
_cod_data_source_file ol5b03160_si_007.cif
_cod_data_source_block cd15183
_cod_original_cell_volume 683.7(3)
_cod_database_code 1555472
_shelx_space_group_comment
; 
The symmetry employed for this shelxl refinement is uniquely defined 
by the following loop, which should always be used as a source of 
symmetry information in preference to the above space-group names. 
They are only intended as comments. 
;
_shelx_estimated_absorpt_t_min 0.981
_shelx_estimated_absorpt_t_max 0.988
_shelxl_version_number 2013-4

loop_
_space_group_symop_operation_xyz
'x, y, z'
'-x, -y, -z'

loop_
_atom_site_label
_atom_site_type_symbol
_atom_site_fract_x
_atom_site_fract_y
_atom_site_fract_z
_atom_site_U_iso_or_equiv
_atom_site_adp_type
_atom_site_occupancy
_atom_site_site_symmetry_order
_atom_site_calc_flag
_atom_site_refinement_flags_posn
_atom_site_refinement_flags_adp
O1 O 0.9153(2) 0.3351(3) 0.34817(16) 0.0915(6) Uani 1 1 d . .
O2 O 0.31079(19) 0.11172(19) 0.56065(10) 0.0580(4) Uani 1 1 d . .
H2 H 0.2132 0.0629 0.5296 0.087 Uiso 1 1 calc R U
O3 O 0.09310(18) -0.02319(19) 0.39829(10) 0.0636(4) Uani 1 1 d . .
C1 C 0.4302(2) 0.3001(2) 0.30484(13) 0.0391(4) Uani 1 1 d . .
C2 C 0.3070(2) 0.3517(2) 0.23178(13) 0.0439(4) Uani 1 1 d . .
H2A H 0.1842 0.3062 0.2309 0.053 Uiso 1 1 calc R U
C3 C 0.3620(3) 0.4672(2) 0.16162(15) 0.0551(5) Uani 1 1 d . .
H3 H 0.2763 0.5005 0.1152 0.066 Uiso 1 1 calc R U
C4 C 0.5432(3) 0.5345(3) 0.15920(16) 0.0633(6) Uani 1 1 d . .
H4 H 0.5805 0.6114 0.1106 0.076 Uiso 1 1 calc R U
C5 C 0.6672(3) 0.4871(3) 0.22880(17) 0.0590(5) Uani 1 1 d . .
H5 H 0.7897 0.5320 0.2269 0.071 Uiso 1 1 calc R U
C6 C 0.6144(2) 0.3720(2) 0.30326(14) 0.0461(4) Uani 1 1 d . .
C7 C 0.7618(2) 0.3435(3) 0.38029(18) 0.0573(5) Uani 1 1 d . .
C8 C 0.7277(3) 0.3499(3) 0.49907(17) 0.0575(5) Uani 1 1 d . .
H8 H 0.8248 0.4018 0.5491 0.069 Uiso 1 1 calc R U
C9 C 0.5763(3) 0.2911(2) 0.54420(15) 0.0522(5) Uani 1 1 d . .
H9 H 0.5778 0.3154 0.6220 0.063 Uiso 1 1 calc R U
C10 C 0.4084(2) 0.1941(2) 0.48926(14) 0.0437(4) Uani 1 1 d . .
C11 C 0.3532(2) 0.1782(2) 0.37808(13) 0.0387(4) Uani 1 1 d . .
C12 C 0.2005(2) 0.0405(2) 0.33503(13) 0.0424(4) Uani 1 1 d . .
C13 C 0.1787(2) -0.0414(2) 0.21384(14) 0.0423(4) Uani 1 1 d . .
C14 C 0.0040(3) -0.1100(3) 0.16962(16) 0.0569(5) Uani 1 1 d . .
H14 H -0.0953 -0.0994 0.2142 0.068 Uiso 1 1 calc R U
C15 C -0.0221(3) -0.1938(3) 0.05948(18) 0.0694(6) Uani 1 1 d . .
H15 H -0.1395 -0.2369 0.0297 0.083 Uiso 1 1 calc R U
C16 C 0.1233(3) -0.2140(3) -0.00621(17) 0.0669(6) Uani 1 1 d . .
H16 H 0.1045 -0.2711 -0.0802 0.080 Uiso 1 1 calc R U
C17 C 0.2963(3) -0.1503(3) 0.03694(16) 0.0602(5) Uani 1 1 d . .
H17 H 0.3950 -0.1656 -0.0076 0.072 Uiso 1 1 calc R U
C18 C 0.3252(3) -0.0628(2) 0.14688(15) 0.0504(5) Uani 1 1 d . .
H18 H 0.4429 -0.0185 0.1756 0.060 Uiso 1 1 calc R U

loop_
_atom_site_aniso_label
_atom_site_aniso_U_11
_atom_site_aniso_U_22
_atom_site_aniso_U_33
_atom_site_aniso_U_23
_atom_site_aniso_U_13
_atom_site_aniso_U_12
O1 0.0399(8) 0.1222(15) 0.1070(13) -0.0010(11) 0.0135(8) 0.0165(9)
O2 0.0657(9) 0.0657(9) 0.0383(7) 0.0076(6) -0.0021(6) -0.0026(7)
O3 0.0590(9) 0.0793(10) 0.0437(7) 0.0094(7) 0.0077(6) -0.0197(7)
C1 0.0393(9) 0.0372(9) 0.0358(8) -0.0056(6) 0.0059(7) 0.0019(7)
C2 0.0459(10) 0.0418(9) 0.0390(9) -0.0006(7) -0.0001(7) -0.0016(7)
C3 0.0707(13) 0.0489(11) 0.0411(9) 0.0041(8) -0.0018(9) -0.0017(9)
C4 0.0812(15) 0.0548(12) 0.0482(11) 0.0076(9) 0.0145(11) -0.0106(11)
C5 0.0523(12) 0.0560(12) 0.0590(12) -0.0049(9) 0.0196(10) -0.0103(9)
C6 0.0396(10) 0.0441(9) 0.0475(10) -0.0084(7) 0.0090(7) 0.0007(7)
C7 0.0368(10) 0.0530(11) 0.0735(13) -0.0105(9) 0.0041(9) 0.0020(8)
C8 0.0412(11) 0.0575(12) 0.0657(12) -0.0085(9) -0.0144(9) 0.0061(9)
C9 0.0541(11) 0.0517(11) 0.0455(10) -0.0079(8) -0.0101(8) 0.0117(9)
C10 0.0458(10) 0.0414(9) 0.0422(9) 0.0006(7) 0.0019(7) 0.0084(7)
C11 0.0352(9) 0.0402(9) 0.0384(8) 0.0002(7) 0.0023(7) 0.0055(7)
C12 0.0395(9) 0.0472(10) 0.0387(9) 0.0067(7) 0.0037(7) 0.0006(7)
C13 0.0468(10) 0.0357(9) 0.0408(9) 0.0051(7) 0.0005(7) -0.0046(7)
C14 0.0505(11) 0.0611(12) 0.0511(11) 0.0033(9) 0.0017(9) -0.0117(9)
C15 0.0660(14) 0.0731(14) 0.0559(12) -0.0023(10) -0.0115(10) -0.0168(11)
C16 0.0888(16) 0.0596(13) 0.0423(10) -0.0055(9) -0.0028(11) -0.0058(11)
C17 0.0759(14) 0.0485(11) 0.0512(11) -0.0023(9) 0.0160(10) 0.0023(10)
C18 0.0510(11) 0.0447(10) 0.0503(10) -0.0006(8) 0.0047(8) -0.0010(8)

loop_
_atom_type_symbol
_atom_type_description
_atom_type_scat_dispersion_real
_atom_type_scat_dispersion_imag
_atom_type_scat_source
C C 0.0033 0.0016 'International Tables Vol C Tables 4.2.6.8 and 6.1.1.4'
H H 0.0000 0.0000 'International Tables Vol C Tables 4.2.6.8 and 6.1.1.4'
O O 0.0106 0.0060 'International Tables Vol C Tables 4.2.6.8 and 6.1.1.4'

loop_
_geom_angle_atom_site_label_1
_geom_angle_atom_site_label_2
_geom_angle_atom_site_label_3
_geom_angle
C10 O2 H2 109.5
C2 C1 C6 117.07(16)
C2 C1 C11 116.72(14)
C6 C1 C11 126.20(16)
C3 C2 C1 121.97(17)
C3 C2 H2A 119.0
C1 C2 H2A 119.0
C2 C3 C4 120.53(19)
C2 C3 H3 119.7
C4 C3 H3 119.7
C5 C4 C3 119.25(18)
C5 C4 H4 120.4
C3 C4 H4 120.4
C4 C5 C6 121.47(18)
C4 C5 H5 119.3
C6 C5 H5 119.3
C5 C6 C1 119.69(18)
C5 C6 C7 115.50(16)
C1 C6 C7 124.73(17)
O1 C7 C8 119.8(2)
O1 C7 C6 120.6(2)
C8 C7 C6 119.09(16)
C9 C8 C7 128.13(17)
C9 C8 H8 115.9
C7 C8 H8 115.9
C8 C9 C10 128.94(18)
C8 C9 H9 115.5
C10 C9 H9 115.5
O2 C10 C11 122.36(16)
O2 C10 C9 110.56(15)
C11 C10 C9 127.03(17)
C10 C11 C12 117.06(15)
C10 C11 C1 123.33(15)
C12 C11 C1 119.44(14)
O3 C12 C11 121.53(15)
O3 C12 C13 116.81(15)
C11 C12 C13 121.39(14)
C18 C13 C14 119.07(16)
C18 C13 C12 122.90(16)
C14 C13 C12 117.86(16)
C15 C14 C13 119.99(19)
C15 C14 H14 120.0
C13 C14 H14 120.0
C16 C15 C14 120.6(2)
C16 C15 H15 119.7
C14 C15 H15 119.7
C17 C16 C15 120.05(18)
C17 C16 H16 120.0
C15 C16 H16 120.0
C16 C17 C18 120.28(19)
C16 C17 H17 119.9
C18 C17 H17 119.9
C13 C18 C17 120.04(18)
C13 C18 H18 120.0
C17 C18 H18 120.0

loop_
_geom_bond_atom_site_label_1
_geom_bond_atom_site_label_2
_geom_bond_distance
O1 C7 1.220(2)
O2 C10 1.334(2)
O2 H2 0.8200
O3 C12 1.233(2)
C1 C2 1.402(2)
C1 C6 1.406(2)
C1 C11 1.476(2)
C2 C3 1.370(2)
C2 H2A 0.9300
C3 C4 1.377(3)
C3 H3 0.9300
C4 C5 1.363(3)
C4 H4 0.9300
C5 C6 1.403(3)
C5 H5 0.9300
C6 C7 1.485(3)
C7 C8 1.463(3)
C8 C9 1.322(3)
C8 H8 0.9300
C9 C10 1.448(3)
C9 H9 0.9300
C10 C11 1.380(2)
C11 C12 1.467(2)
C12 C13 1.495(2)
C13 C18 1.385(2)
C13 C14 1.390(2)
C14 C15 1.380(3)
C14 H14 0.9300
C15 C16 1.368(3)
C15 H15 0.9300
C16 C17 1.368(3)
C16 H16 0.9300
C17 C18 1.388(3)
C17 H17 0.9300
C18 H18 0.9300

loop_
_geom_hbond_atom_site_label_D
_geom_hbond_atom_site_label_H
_geom_hbond_atom_site_label_A
_geom_hbond_distance_DH
_geom_hbond_distance_HA
_geom_hbond_distance_DA
_geom_hbond_angle_DHA
_geom_hbond_site_symmetry_A
O2 H2 O3 0.82 2.46 3.055(2) 130.8 2_556
O2 H2 O3 0.82 1.78 2.5026(18) 145.3 .

loop_
_geom_torsion_atom_site_label_1
_geom_torsion_atom_site_label_2
_geom_torsion_atom_site_label_3
_geom_torsion_atom_site_label_4
_geom_torsion
C6 C1 C2 C3 0.0(2)
C11 C1 C2 C3 178.58(15)
C1 C2 C3 C4 1.3(3)
C2 C3 C4 C5 -1.1(3)
C3 C4 C5 C6 -0.3(3)
C4 C5 C6 C1 1.5(3)
C4 C5 C6 C7 -175.26(17)
C2 C1 C6 C5 -1.3(2)
C11 C1 C6 C5 -179.79(15)
C2 C1 C6 C7 175.17(15)
C11 C1 C6 C7 -3.3(3)
C5 C6 C7 O1 -37.4(3)
C1 C6 C7 O1 146.01(19)
C5 C6 C7 C8 134.27(19)
C1 C6 C7 C8 -42.3(3)
O1 C7 C8 C9 -150.5(2)
C6 C7 C8 C9 37.8(3)
C7 C8 C9 C10 4.9(4)
C8 C9 C10 O2 160.4(2)
C8 C9 C10 C11 -17.1(3)
O2 C10 C11 C12 -11.5(2)
C9 C10 C11 C12 165.64(16)
O2 C10 C11 C1 163.64(16)
C9 C10 C11 C1 -19.2(3)
C2 C1 C11 C10 -138.60(17)
C6 C1 C11 C10 39.9(2)
C2 C1 C11 C12 36.5(2)
C6 C1 C11 C12 -145.05(16)
C10 C11 C12 O3 20.4(3)
C1 C11 C12 O3 -154.93(17)
C10 C11 C12 C13 -153.43(16)
C1 C11 C12 C13 31.2(2)
O3 C12 C13 C18 -142.61(18)
C11 C12 C13 C18 31.5(3)
O3 C12 C13 C14 32.6(3)
C11 C12 C13 C14 -153.22(17)
C18 C13 C14 C15 -1.7(3)
C12 C13 C14 C15 -177.16(18)
C13 C14 C15 C16 1.6(3)
C14 C15 C16 C17 -0.3(4)
C15 C16 C17 C18 -0.9(3)
C14 C13 C18 C17 0.6(3)
C12 C13 C18 C17 175.77(17)
C16 C17 C18 C13 0.7(3)
